data_4083482
loop_
_publ_author_name
'Kim, So Han'
'Ahn, Duseong'
'Go, Min Jeong'
'Park, Myung Hwan'
'Kim, Min'
'Lee, Junseong'
'Kim, Youngjo'

_publ_section_title
;
 Dinuclear Aluminum Complexes as Catalysts for Cycloaddition of CO2to
 Epoxides
;
_journal_issue 11
_journal_name_full Organometallics
_journal_page_first 2770
_journal_paper_doi 10.1021/om500257j
_journal_volume 33
_journal_year 2014
_chemical_formula_sum 'C12 H26 Al N O3'
_chemical_formula_weight 259.32
_chemical_name_systematic
; 
 ? 
;
_space_group_IT_number 2
_symmetry_cell_setting triclinic
_symmetry_space_group_name_Hall '-P 1'
_symmetry_space_group_name_H-M 'P -1'
_atom_sites_solution_hydrogens geom
_atom_sites_solution_primary direct
_atom_sites_solution_secondary difmap
_audit_creation_method SHELXL-97
_cell_angle_alpha 103.331(3)
_cell_angle_beta 90.656(2)
_cell_angle_gamma 95.357(3)
_cell_formula_units_Z 2
_cell_length_a 8.8532(5)
_cell_length_b 8.9110(5)
_cell_length_c 9.5815(5)
_cell_measurement_reflns_used 5225
_cell_measurement_temperature 296(2)
_cell_measurement_theta_max 35.13
_cell_measurement_theta_min 2.19
_cell_volume 731.89(7)
_computing_cell_refinement 'Bruker SAINT'
_computing_data_collection 'Bruker APEX2'
_computing_data_reduction 'Bruker SAINT'
_computing_molecular_graphics 'Bruker SHELXTL'
_computing_publication_material 'Bruker SHELXTL'
_computing_structure_refinement 'SHELXL-97 (Sheldrick, 2008)'
_computing_structure_solution 'SHELXS-97 (Sheldrick, 2008)'
_diffrn_ambient_temperature 296(2)
_diffrn_measured_fraction_theta_full 0.938
_diffrn_measured_fraction_theta_max 0.938
_diffrn_radiation_monochromator graphite
_diffrn_radiation_source 'fine-focus sealed tube'
_diffrn_radiation_type MoK\a
_diffrn_radiation_wavelength 0.71073
_diffrn_reflns_av_R_equivalents 0.0330
_diffrn_reflns_av_sigmaI/netI 0.0536
_diffrn_reflns_limit_h_max 14
_diffrn_reflns_limit_h_min -15
_diffrn_reflns_limit_k_max 15
_diffrn_reflns_limit_k_min -14
_diffrn_reflns_limit_l_max 14
_diffrn_reflns_limit_l_min -16
_diffrn_reflns_number 14817
_diffrn_reflns_theta_full 37.23
_diffrn_reflns_theta_max 37.23
_diffrn_reflns_theta_min 2.19
_exptl_absorpt_coefficient_mu 0.137
_exptl_absorpt_correction_T_max 0.9891
_exptl_absorpt_correction_T_min 0.9838
_exptl_absorpt_correction_type empirical
_exptl_absorpt_process_details SADABS
_exptl_crystal_colour white
_exptl_crystal_density_diffrn 1.177
_exptl_crystal_density_method 'not measured'
_exptl_crystal_description block
_exptl_crystal_F_000 284
_exptl_crystal_size_max 0.12
_exptl_crystal_size_mid 0.10
_exptl_crystal_size_min 0.08
_refine_diff_density_max 0.402
_refine_diff_density_min -0.519
_refine_diff_density_rms 0.157
_refine_ls_extinction_method none
_refine_ls_goodness_of_fit_ref 1.070
_refine_ls_hydrogen_treatment constr
_refine_ls_matrix_type full
_refine_ls_number_parameters 160
_refine_ls_number_reflns 7102
_refine_ls_number_restraints 0
_refine_ls_restrained_S_all 1.070
_refine_ls_R_factor_all 0.0934
_refine_ls_R_factor_gt 0.0644
_refine_ls_shift/su_max 0.001
_refine_ls_shift/su_mean 0.000
_refine_ls_structure_factor_coef Fsqd
_refine_ls_weighting_details 'calc w=1/[\s^2^(Fo^2^)+(0.1533P)^2^+0.0224P] where P=(Fo^2^+2Fc^2^)/3'
_refine_ls_weighting_scheme calc
_refine_ls_wR_factor_gt 0.2251
_refine_ls_wR_factor_ref 0.2529
_reflns_number_gt 4608
_reflns_number_total 7102
_reflns_threshold_expression >2sigma(I)
_cod_data_source_file om500257j_si_002.cif
_cod_data_source_block compound2
_cod_depositor_comments
;
The following automatic conversions were performed:

'_symmetry_cell_setting' value 'Triclinic' changed to 'triclinic'
according to
/usr/data/users/saulius/crontab/automatic-downloads/rss-feeds/ACS/lib/dictionaries/cif_core.dic
dictionary named 'cif_core.dic' version 2.4.2 from
2011-04-26.

'_refine_ls_hydrogen_treatment' value 'Constr' changed
to 'constr' according to
/usr/data/users/saulius/crontab/automatic-downloads/rss-feeds/ACS/lib/dictionaries/cif_core.dic
dictionary named 'cif_core.dic' version 2.4.2 from 2011-04-26.

Automatic conversion script
Id: cif_fix_values 2281 2013-09-26 08:29:07Z andrius 

 Adding full bibliography for 4083481--4083484.cif.
;
_cod_original_sg_symbol_H-M 'P-1   '
_cod_database_code 4083482

loop_
_symmetry_equiv_pos_as_xyz
'x, y, z'
'-x, -y, -z'

loop_
_atom_site_label
_atom_site_type_symbol
_atom_site_fract_x
_atom_site_fract_y
_atom_site_fract_z
_atom_site_U_iso_or_equiv
_atom_site_adp_type
_atom_site_occupancy
_atom_site_symmetry_multiplicity
_atom_site_calc_flag
_atom_site_refinement_flags
Al1 Al 0.49975(5) 1.01157(5) 0.34943(4) 0.02526(13) Uani 1 1 d .
C1 C 0.36006(17) 0.72746(15) 0.39942(15) 0.0291(3) Uani 1 1 d .
C2 C 0.4896(2) 0.62482(19) 0.3562(2) 0.0404(3) Uani 1 1 d .
H2A H 0.5500 0.6629 0.2867 0.061 Uiso 1 1 calc R
H2B H 0.4479 0.5203 0.3153 0.061 Uiso 1 1 calc R
H2C H 0.5519 0.6271 0.4394 0.061 Uiso 1 1 calc R
C3 C 0.2617(2) 0.6658(2) 0.50677(19) 0.0417(4) Uani 1 1 d .
H3A H 0.3240 0.6583 0.5871 0.062 Uiso 1 1 calc R
H3B H 0.2132 0.5651 0.4616 0.062 Uiso 1 1 calc R
H3C H 0.1859 0.7350 0.5394 0.062 Uiso 1 1 calc R
C4 C 0.25905(17) 0.73975(17) 0.27201(16) 0.0317(3) Uani 1 1 d .
H4A H 0.2358 0.6376 0.2095 0.038 Uiso 1 1 calc R
H4B H 0.1642 0.7778 0.3072 0.038 Uiso 1 1 calc R
C5 C 0.4035(2) 0.7604(2) 0.05577(17) 0.0375(3) Uani 1 1 d .
H5A H 0.4692 0.6901 0.0833 0.045 Uiso 1 1 calc R
H5B H 0.4674 0.8350 0.0179 0.045 Uiso 1 1 calc R
C6 C 0.2966(3) 0.6673(2) -0.06517(19) 0.0476(4) Uani 1 1 d .
H6A H 0.2122 0.7262 -0.0759 0.057 Uiso 1 1 calc R
H6B H 0.3500 0.6493 -0.1544 0.057 Uiso 1 1 calc R
C7 C 0.1350(3) 0.4404(3) -0.1446(3) 0.0662(7) Uani 1 1 d .
H7A H 0.0507 0.4997 -0.1490 0.099 Uiso 1 1 calc R
H7B H 0.0996 0.3439 -0.1219 0.099 Uiso 1 1 calc R
H7C H 0.1825 0.4203 -0.2357 0.099 Uiso 1 1 calc R
C8 C 0.2313(2) 0.95422(19) 0.15036(17) 0.0362(3) Uani 1 1 d .
H8A H 0.1278 0.9056 0.1420 0.043 Uiso 1 1 calc R
H8B H 0.2577 0.9732 0.0575 0.043 Uiso 1 1 calc R
C9 C 0.23909(19) 1.11081(19) 0.26188(17) 0.0356(3) Uani 1 1 d .
C10 C 0.1395(3) 1.1051(3) 0.3904(2) 0.0530(5) Uani 1 1 d .
H10A H 0.1739 1.0320 0.4401 0.079 Uiso 1 1 calc R
H10B H 0.0360 1.0739 0.3574 0.079 Uiso 1 1 calc R
H10C H 0.1460 1.2060 0.4543 0.079 Uiso 1 1 calc R
C11 C 0.1871(3) 1.2312(2) 0.1852(3) 0.0535(5) Uani 1 1 d .
H11A H 0.1870 1.3293 0.2528 0.080 Uiso 1 1 calc R
H11B H 0.0865 1.1981 0.1447 0.080 Uiso 1 1 calc R
H11C H 0.2553 1.2418 0.1101 0.080 Uiso 1 1 calc R
C12 C 0.69052(19) 0.9720(2) 0.24843(18) 0.0385(3) Uani 1 1 d .
H12A H 0.6693 0.8943 0.1610 0.058 Uiso 1 1 calc R
H12B H 0.7599 0.9365 0.3086 0.058 Uiso 1 1 calc R
H12C H 0.7351 1.0660 0.2266 0.058 Uiso 1 1 calc R
N1 N 0.33447(15) 0.84585(14) 0.18837(13) 0.0297(2) Uani 1 1 d .
O1 O 0.42553(12) 0.88236(11) 0.46186(10) 0.0268(2) Uani 1 1 d .
O2 O 0.39184(13) 1.15234(13) 0.30956(13) 0.0342(2) Uani 1 1 d .
O3 O 0.2408(2) 0.52424(18) -0.03779(16) 0.0573(4) Uani 1 1 d .

loop_
_atom_site_aniso_label
_atom_site_aniso_U_11
_atom_site_aniso_U_22
_atom_site_aniso_U_33
_atom_site_aniso_U_23
_atom_site_aniso_U_13
_atom_site_aniso_U_12
Al1 0.0268(2) 0.0270(2) 0.0226(2) 0.00755(14) -0.00246(14) 0.00185(14)
C1 0.0334(6) 0.0248(5) 0.0281(6) 0.0055(4) -0.0028(5) -0.0005(4)
C2 0.0457(9) 0.0316(7) 0.0439(9) 0.0067(6) -0.0010(7) 0.0100(6)
C3 0.0507(10) 0.0363(7) 0.0376(8) 0.0128(6) 0.0015(7) -0.0083(7)
C4 0.0324(6) 0.0318(6) 0.0286(6) 0.0060(5) -0.0062(5) -0.0049(5)
C5 0.0440(8) 0.0386(7) 0.0274(6) 0.0038(5) -0.0015(6) 0.0004(6)
C6 0.0683(13) 0.0416(8) 0.0297(8) 0.0019(6) -0.0101(7) 0.0059(8)
C7 0.0607(14) 0.0632(14) 0.0591(14) -0.0124(11) -0.0137(11) -0.0054(11)
C8 0.0400(8) 0.0372(7) 0.0310(7) 0.0080(5) -0.0134(6) 0.0032(6)
C9 0.0359(7) 0.0366(7) 0.0342(7) 0.0066(5) -0.0109(5) 0.0083(6)
C10 0.0439(10) 0.0634(12) 0.0496(11) 0.0056(9) 0.0032(8) 0.0138(9)
C11 0.0630(13) 0.0423(9) 0.0563(11) 0.0104(8) -0.0236(9) 0.0167(8)
C12 0.0343(7) 0.0470(8) 0.0323(7) 0.0060(6) 0.0024(5) 0.0020(6)
N1 0.0338(6) 0.0299(5) 0.0244(5) 0.0056(4) -0.0053(4) 0.0011(4)
O1 0.0320(5) 0.0250(4) 0.0226(4) 0.0060(3) -0.0058(3) -0.0013(3)
O2 0.0350(5) 0.0296(5) 0.0381(6) 0.0090(4) -0.0114(4) 0.0023(4)
O3 0.0742(11) 0.0466(7) 0.0447(8) 0.0048(6) -0.0165(7) -0.0106(7)

loop_
_atom_type_symbol
_atom_type_description
_atom_type_scat_dispersion_real
_atom_type_scat_dispersion_imag
_atom_type_scat_source
C C 0.0033 0.0016 'International Tables Vol C Tables 4.2.6.8 and 6.1.1.4'
H H 0.0000 0.0000 'International Tables Vol C Tables 4.2.6.8 and 6.1.1.4'
N N 0.0061 0.0033 'International Tables Vol C Tables 4.2.6.8 and 6.1.1.4'
O O 0.0106 0.0060 'International Tables Vol C Tables 4.2.6.8 and 6.1.1.4'
Al Al 0.0645 0.0514 'International Tables Vol C Tables 4.2.6.8 and 6.1.1.4'

loop_
_geom_angle_atom_site_label_1
_geom_angle_atom_site_label_2
_geom_angle_atom_site_label_3
_geom_angle
_geom_angle_site_symmetry_1
_geom_angle_site_symmetry_3
O2 Al1 O1 121.06(6) . .
O2 Al1 O1 99.39(5) . 2_676
O1 Al1 O1 76.76(5) . 2_676
O2 Al1 C12 118.84(7) . .
O1 Al1 C12 119.48(7) . .
O1 Al1 C12 101.63(6) 2_676 .
O2 Al1 N1 83.28(5) . .
O1 Al1 N1 80.15(4) . .
O1 Al1 N1 154.47(5) 2_676 .
C12 Al1 N1 99.11(6) . .
O2 Al1 Al1 115.36(5) . 2_676
O1 Al1 Al1 39.36(3) . 2_676
O1 Al1 Al1 37.40(3) 2_676 2_676
C12 Al1 Al1 116.00(6) . 2_676
N1 Al1 Al1 118.76(4) . 2_676
O1 C1 C3 110.34(12) . .
O1 C1 C2 108.28(12) . .
C3 C1 C2 109.82(13) . .
O1 C1 C4 105.81(10) . .
C3 C1 C4 108.92(13) . .
C2 C1 C4 113.59(13) . .
N1 C4 C1 111.63(11) . .
N1 C5 C6 117.67(16) . .
O3 C6 C5 111.27(15) . .
N1 C8 C9 112.98(12) . .
O2 C9 C10 109.66(14) . .
O2 C9 C11 109.36(15) . .
C10 C9 C11 109.44(17) . .
O2 C9 C8 107.76(13) . .
C10 C9 C8 113.05(17) . .
C11 C9 C8 107.48(13) . .
C8 N1 C4 112.98(13) . .
C8 N1 C5 109.53(12) . .
C4 N1 C5 112.48(12) . .
C8 N1 Al1 101.48(9) . .
C4 N1 Al1 104.53(8) . .
C5 N1 Al1 115.38(10) . .
C1 O1 Al1 121.23(8) . .
C1 O1 Al1 134.03(8) . 2_676
Al1 O1 Al1 103.24(5) . 2_676
C9 O2 Al1 119.49(10) . .
C6 O3 C7 112.04(18) . .

loop_
_geom_bond_atom_site_label_1
_geom_bond_atom_site_label_2
_geom_bond_distance
_geom_bond_site_symmetry_2
Al1 O2 1.7517(11) .
Al1 O1 1.8344(10) .
Al1 O1 1.9152(10) 2_676
Al1 C12 1.9760(17) .
Al1 N1 2.2797(13) .
Al1 Al1 2.9398(8) 2_676
C1 O1 1.4356(16) .
C1 C3 1.520(2) .
C1 C2 1.535(2) .
C1 C4 1.535(2) .
C4 N1 1.4919(19) .
C5 N1 1.492(2) .
C5 C6 1.521(3) .
C6 O3 1.406(3) .
C7 O3 1.406(3) .
C8 N1 1.4897(19) .
C8 C9 1.545(2) .
C9 O2 1.410(2) .
C9 C10 1.530(3) .
C9 C11 1.533(2) .
O1 Al1 1.9152(10) 2_676
